data_4110861
loop_
_publ_author_name
'Thorsten Kreickmann'
'Christian Diedrich'
'Tania Pape'
'Han Vinh Huynh'
'Stefan Grimme'
'F. Ekkehardt Hahn'

_publ_section_title
;
 Metallosupramolecular Chemistry with Bis(benzene-o-dithiolato) Ligands
;
_journal_name_full 'Journal of the American Chemical Society'
_journal_page_first 11808
_journal_page_last 11819
_journal_paper_doi 10.1021/ja063655u
_journal_volume 128
_journal_year 2006
_chemical_formula_sum 'C102 H98 As2 N8 O10 S8 Ti2'
_chemical_formula_weight 2098.00
_chemical_name_systematic
; 
 ? 
;
_space_group_IT_number 2
_symmetry_cell_setting triclinic
_symmetry_space_group_name_Hall '-P 1'
_symmetry_space_group_name_H-M 'P -1'
_atom_sites_solution_hydrogens geom
_atom_sites_solution_primary direct
_atom_sites_solution_secondary difmap
_audit_creation_method SHELXL-97
_cell_angle_alpha 80.544(2)
_cell_angle_beta 76.820(2)
_cell_angle_gamma 85.068(3)
_cell_formula_units_Z 1
_cell_length_a 8.4004(10)
_cell_length_b 16.4984(19)
_cell_length_c 17.952(2)
_cell_measurement_reflns_used 900
_cell_measurement_temperature 153(2)
_cell_measurement_theta_max 22.5
_cell_measurement_theta_min 1
_cell_volume 2386.5(5)
_computing_cell_refinement 'SAINT (Bruker AXS, 2000)'
_computing_data_collection 'SMART (Bruker AXS, 2000)'
_computing_data_reduction 'SAINT,SADABS (Bruker AXS, 2000)'
_computing_molecular_graphics
;
ORTEP3,L.J. Farrugia, J. Appl. Cryst. (1997) 30, 565
;
_computing_structure_refinement 'SHELXL-97 (Sheldrick, 1997)'
_computing_structure_solution 'SHELXS-97 (Sheldrick, 1990)'
_diffrn_ambient_temperature 153(2)
_diffrn_detector_area_resol_mean 80
_diffrn_measured_fraction_theta_full 0.985
_diffrn_measured_fraction_theta_max 0.985
_diffrn_measurement_device_type 'CCD area detector'
_diffrn_measurement_method 'Omega and Phi scans'
_diffrn_radiation_monochromator graphite
_diffrn_radiation_source 'rotating anode'
_diffrn_radiation_type MoK\a
_diffrn_radiation_wavelength 0.71073
_diffrn_reflns_av_R_equivalents 0.0399
_diffrn_reflns_av_sigmaI/netI 0.0747
_diffrn_reflns_limit_h_max 11
_diffrn_reflns_limit_h_min -11
_diffrn_reflns_limit_k_max 23
_diffrn_reflns_limit_k_min -22
_diffrn_reflns_limit_l_max 25
_diffrn_reflns_limit_l_min -25
_diffrn_reflns_number 28266
_diffrn_reflns_theta_full 30.08
_diffrn_reflns_theta_max 30.08
_diffrn_reflns_theta_min 1.84
_exptl_absorpt_coefficient_mu 1.095
_exptl_absorpt_correction_T_max 0.9372
_exptl_absorpt_correction_T_min 0.7868
_exptl_absorpt_correction_type multi-scan
_exptl_absorpt_process_details
; 
 Corrections were done with the SADABS program, utilizing the none merged
 raw data obtained from the integration process. Integration and final cell
 refinement were done with SAINT.

 SADABS reports ratio of Tmin/Tmax = 0.875136  

;
_exptl_crystal_colour 'dark red'
_exptl_crystal_density_diffrn 1.460
_exptl_crystal_description 'transparent needles'
_exptl_crystal_F_000 1084
_exptl_crystal_size_max 0.23
_exptl_crystal_size_mid 0.06
_exptl_crystal_size_min 0.06
_refine_diff_density_max 0.798
_refine_diff_density_min -0.459
_refine_diff_density_rms 0.083
_refine_ls_extinction_method none
_refine_ls_goodness_of_fit_ref 1.007
_refine_ls_hydrogen_treatment noref
_refine_ls_matrix_type full
_refine_ls_number_parameters 608
_refine_ls_number_reflns 13819
_refine_ls_number_restraints 0
_refine_ls_restrained_S_all 1.007
_refine_ls_R_factor_all 0.0746
_refine_ls_R_factor_gt 0.0464
_refine_ls_shift/su_max 0.001
_refine_ls_shift/su_mean 0.000
_refine_ls_structure_factor_coef Fsqd
_refine_ls_weighting_details 'calc w=1/[\s^2^(Fo^2^)+(0.0489P)^2^+0.0000P] where P=(Fo^2^+2Fc^2^)/3'
_refine_ls_weighting_scheme calc
_refine_ls_wR_factor_gt 0.1013
_refine_ls_wR_factor_ref 0.1107
_reflns_number_gt 9875
_reflns_number_total 13819
_reflns_threshold_expression >2sigma(I)
_cod_data_source_file ja063655usi20060605_060923.cif
_cod_data_source_block sad_complex_(Ph4As)4(16)x4DMF
_cod_original_cell_volume 2386.6(5)
_cod_database_code 4110861

loop_
_symmetry_equiv_pos_as_xyz
'x, y, z'
'-x, -y, -z'

loop_
_atom_site_label
_atom_site_type_symbol
_atom_site_fract_x
_atom_site_fract_y
_atom_site_fract_z
_atom_site_U_iso_or_equiv
_atom_site_adp_type
_atom_site_occupancy
_atom_site_symmetry_multiplicity
_atom_site_calc_flag
_atom_site_refinement_flags
Ti Ti 0.41773(5) 0.05934(2) 0.06182(2) 0.01928(9) Uani 1 1 d .
O99 O 0.63392(18) 0.00988(9) 0.01122(9) 0.0199(3) Uani 1 1 d .
C99 C 0.7882(3) 0.01094(16) 0.03280(16) 0.0306(6) Uani 1 1 d .
H99A H 0.7952 0.0632 0.0509 0.046 Uiso 1 1 calc R
H99B H 0.8776 0.0051 -0.0121 0.046 Uiso 1 1 calc R
H99C H 0.7971 -0.0347 0.0743 0.046 Uiso 1 1 calc R
S2 S 0.34722(7) 0.17210(3) -0.03032(3) 0.02288(12) Uani 1 1 d .
S1 S 0.53310(8) 0.16749(4) 0.10410(3) 0.02871(14) Uani 1 1 d .
S4 S 0.14269(8) 0.06411(4) 0.13903(4) 0.03046(14) Uani 1 1 d .
S3 S 0.46563(7) -0.03218(4) 0.17447(3) 0.02549(13) Uani 1 1 d .
C2 C 0.4360(3) 0.26048(13) -0.01999(12) 0.0200(4) Uani 1 1 d .
C3 C 0.5239(3) 0.25789(14) 0.03826(13) 0.0238(5) Uani 1 1 d .
C4 C 0.6047(3) 0.32715(15) 0.04280(14) 0.0301(6) Uani 1 1 d .
H4 H 0.6656 0.3249 0.0817 0.036 Uiso 1 1 calc R
C5 C 0.5968(3) 0.39844(16) -0.00867(15) 0.0341(6) Uani 1 1 d .
H5 H 0.6532 0.4448 -0.0055 0.041 Uiso 1 1 calc R
C6 C 0.5066(3) 0.40252(15) -0.06510(14) 0.0292(5) Uani 1 1 d .
H6 H 0.4982 0.4523 -0.0994 0.035 Uiso 1 1 calc R
C7 C 0.4286(3) 0.33396(14) -0.07163(12) 0.0213(5) Uani 1 1 d .
C8 C 0.3297(3) 0.34323(14) -0.13317(13) 0.0233(5) Uani 1 1 d .
C9 C 0.3506(3) 0.32752(14) -0.26993(13) 0.0236(5) Uani 1 1 d .
C10 C 0.2241(3) 0.38469(15) -0.28425(15) 0.0298(5) Uani 1 1 d .
H10 H 0.1774 0.4204 -0.2476 0.036 Uiso 1 1 calc R
C11 C 0.1664(3) 0.38975(17) -0.35095(15) 0.0352(6) Uani 1 1 d .
H11 H 0.0803 0.4288 -0.3599 0.042 Uiso 1 1 calc R
C12 C 0.2329(3) 0.33853(17) -0.40467(15) 0.0349(6) Uani 1 1 d .
H12 H 0.1917 0.3418 -0.4502 0.042 Uiso 1 1 calc R
C13 C 0.1364(3) -0.00375(14) 0.22553(14) 0.0273(5) Uani 1 1 d .
C14 C 0.2801(3) -0.04491(14) 0.24235(13) 0.0239(5) Uani 1 1 d .
C15 C 0.2711(3) -0.09940(14) 0.31166(13) 0.0271(5) Uani 1 1 d .
C16 C 0.1213(4) -0.11369(16) 0.36279(15) 0.0370(6) Uani 1 1 d .
H16 H 0.1160 -0.1514 0.4093 0.044 Uiso 1 1 calc R
C17 C -0.0197(4) -0.07302(17) 0.34589(16) 0.0408(7) Uani 1 1 d .
H17 H -0.1220 -0.0829 0.3808 0.049 Uiso 1 1 calc R
C18 C -0.0127(3) -0.01766(16) 0.27809(16) 0.0355(6) Uani 1 1 d .
H18 H -0.1100 0.0109 0.2674 0.043 Uiso 1 1 calc R
C19 C 0.4223(3) -0.14491(14) 0.33225(13) 0.0278(5) Uani 1 1 d .
C20 C 0.5803(3) -0.27672(15) 0.32530(14) 0.0264(5) Uani 1 1 d .
C21 C 0.6407(3) -0.28261(16) 0.39233(14) 0.0321(6) Uani 1 1 d .
H21 H 0.5944 -0.2478 0.4298 0.039 Uiso 1 1 calc R
N1 N 0.4112(3) 0.32149(13) -0.20154(12) 0.0249(4) Uani 1 1 d .
H1N H 0.497(3) 0.3058(16) -0.2016(16) 0.029(8) Uiso 1 1 d .
N2 N 0.4488(3) -0.22078(13) 0.31322(12) 0.0280(5) Uani 1 1 d .
H2N H 0.376(3) -0.2352(17) 0.2923(16) 0.036(8) Uiso 1 1 d .
O2 O 0.1885(2) 0.37131(14) -0.12195(10) 0.0475(6) Uani 1 1 d .
O3 O 0.5165(3) -0.11380(12) 0.36237(12) 0.0479(5) Uani 1 1 d .
As As 0.66725(3) 0.331595(14) 0.305255(13) 0.01910(6) Uani 1 1 d .
C30 C 0.6394(3) 0.21760(13) 0.34335(13) 0.0207(4) Uani 1 1 d .
C31 C 0.6612(3) 0.18745(15) 0.41779(13) 0.0258(5) Uani 1 1 d .
H31 H 0.6897 0.2231 0.4487 0.031 Uiso 1 1 calc R
C32 C 0.6408(3) 0.10491(15) 0.44593(15) 0.0315(6) Uani 1 1 d .
H32 H 0.6549 0.0835 0.4966 0.038 Uiso 1 1 calc R
C33 C 0.6002(3) 0.05385(15) 0.40076(15) 0.0313(6) Uani 1 1 d .
H33 H 0.5858 -0.0026 0.4208 0.038 Uiso 1 1 calc R
C34 C 0.5798(3) 0.08299(15) 0.32665(15) 0.0287(5) Uani 1 1 d .
H34 H 0.5523 0.0468 0.2960 0.034 Uiso 1 1 calc R
C35 C 0.6000(3) 0.16594(14) 0.29729(13) 0.0237(5) Uani 1 1 d .
H35 H 0.5870 0.1869 0.2464 0.028 Uiso 1 1 calc R
C36 C 0.4795(3) 0.39343(14) 0.27945(13) 0.0226(5) Uani 1 1 d .
C37 C 0.3970(3) 0.36461(15) 0.23078(14) 0.0284(5) Uani 1 1 d .
H37 H 0.4268 0.3123 0.2147 0.034 Uiso 1 1 calc R
C38 C 0.2707(3) 0.41336(17) 0.20607(16) 0.0367(6) Uani 1 1 d .
H38 H 0.2137 0.3943 0.1728 0.044 Uiso 1 1 calc R
C39 C 0.2270(3) 0.48928(18) 0.22930(17) 0.0396(7) Uani 1 1 d .
H39 H 0.1396 0.5219 0.2122 0.048 Uiso 1 1 calc R
C40 C 0.3091(3) 0.51837(17) 0.27725(17) 0.0385(7) Uani 1 1 d .
H40 H 0.2786 0.5708 0.2929 0.046 Uiso 1 1 calc R
C41 C 0.4368(3) 0.47047(15) 0.30241(15) 0.0307(5) Uani 1 1 d .
H41 H 0.4945 0.4902 0.3350 0.037 Uiso 1 1 calc R
C42 C 0.7356(3) 0.37631(14) 0.38364(13) 0.0226(5) Uani 1 1 d .
C43 C 0.9007(3) 0.38331(15) 0.37872(14) 0.0277(5) Uani 1 1 d .
H43 H 0.9786 0.3731 0.3334 0.033 Uiso 1 1 calc R
C44 C 0.9517(3) 0.40540(16) 0.44083(16) 0.0349(6) Uani 1 1 d .
H44 H 1.0648 0.4103 0.4380 0.042 Uiso 1 1 calc R
C45 C 0.8379(4) 0.42014(17) 0.50649(16) 0.0394(7) Uani 1 1 d .
H45 H 0.8731 0.4352 0.5488 0.047 Uiso 1 1 calc R
C46 C 0.6731(4) 0.41309(17) 0.51109(15) 0.0379(6) Uani 1 1 d .
H46 H 0.5956 0.4236 0.5565 0.046 Uiso 1 1 calc R
C47 C 0.6201(3) 0.39095(16) 0.45028(14) 0.0293(5) Uani 1 1 d .
H47 H 0.5069 0.3857 0.4536 0.035 Uiso 1 1 calc R
C48 C 0.8286(3) 0.34354(14) 0.21025(12) 0.0199(4) Uani 1 1 d .
C49 C 0.9213(3) 0.27686(15) 0.18211(13) 0.0246(5) Uani 1 1 d .
H49 H 0.9131 0.2235 0.2118 0.030 Uiso 1 1 calc R
C50 C 1.0265(3) 0.28958(16) 0.10955(14) 0.0310(6) Uani 1 1 d .
H50 H 1.0901 0.2445 0.0892 0.037 Uiso 1 1 calc R
C51 C 1.0387(3) 0.36728(16) 0.06709(14) 0.0328(6) Uani 1 1 d .
H51 H 1.1101 0.3753 0.0174 0.039 Uiso 1 1 calc R
C52 C 0.9479(3) 0.43379(16) 0.09610(14) 0.0294(5) Uani 1 1 d .
H52 H 0.9590 0.4873 0.0670 0.035 Uiso 1 1 calc R
C53 C 0.8407(3) 0.42188(14) 0.16779(13) 0.0242(5) Uani 1 1 d .
H53 H 0.7761 0.4669 0.1876 0.029 Uiso 1 1 calc R
N70 N 0.1810(3) 0.15880(13) 0.40213(13) 0.0327(5) Uani 1 1 d .
O70 O 0.2731(2) 0.27967(12) 0.41801(12) 0.0424(5) Uani 1 1 d .
C70 C 0.2399(3) 0.20746(17) 0.44028(16) 0.0347(6) Uani 1 1 d .
H70 H 0.2583 0.1840 0.4898 0.042 Uiso 1 1 calc R
C71 C 0.1496(4) 0.18760(19) 0.32611(17) 0.0441(7) Uani 1 1 d .
H71A H 0.1728 0.2460 0.3114 0.066 Uiso 1 1 calc R
H71B H 0.0345 0.1805 0.3269 0.066 Uiso 1 1 calc R
H71C H 0.2200 0.1558 0.2886 0.066 Uiso 1 1 calc R
C72 C 0.1517(4) 0.07303(17) 0.43265(18) 0.0453(7) Uani 1 1 d .
H72A H 0.2259 0.0379 0.3995 0.068 Uiso 1 1 calc R
H72B H 0.0381 0.0624 0.4338 0.068 Uiso 1 1 calc R
H72C H 0.1713 0.0609 0.4852 0.068 Uiso 1 1 calc R
N80 N 0.0487(3) 0.78975(15) 0.17834(13) 0.0386(5) Uani 1 1 d .
O80 O 0.2306(2) 0.71666(11) 0.24276(12) 0.0400(5) Uani 1 1 d .
C80 C 0.0971(3) 0.75562(16) 0.24093(17) 0.0356(6) Uani 1 1 d .
H80 H 0.0246 0.7609 0.2891 0.043 Uiso 1 1 calc R
C81 C 0.1498(5) 0.7822(3) 0.1040(2) 0.0995(18) Uani 1 1 d .
H81A H 0.2210 0.8287 0.0870 0.149 Uiso 1 1 calc R
H81B H 0.0807 0.7819 0.0668 0.149 Uiso 1 1 calc R
H81C H 0.2171 0.7307 0.1072 0.149 Uiso 1 1 calc R
C82 C -0.1054(4) 0.83773(19) 0.18199(18) 0.0446(7) Uani 1 1 d .
H82A H -0.1637 0.8358 0.2361 0.067 Uiso 1 1 calc R
H82B H -0.1726 0.8149 0.1532 0.067 Uiso 1 1 calc R
H82C H -0.0839 0.8949 0.1591 0.067 Uiso 1 1 calc R

loop_
_atom_site_aniso_label
_atom_site_aniso_U_11
_atom_site_aniso_U_22
_atom_site_aniso_U_33
_atom_site_aniso_U_23
_atom_site_aniso_U_13
_atom_site_aniso_U_12
Ti 0.0211(2) 0.0191(2) 0.01619(19) 0.00042(15) -0.00394(15) 0.00089(16)
O99 0.0166(7) 0.0205(8) 0.0223(8) -0.0005(6) -0.0056(6) -0.0007(6)
C99 0.0219(12) 0.0329(14) 0.0397(15) -0.0025(11) -0.0146(11) -0.0007(10)
S2 0.0317(3) 0.0180(3) 0.0212(3) -0.0006(2) -0.0122(2) -0.0014(2)
S1 0.0436(4) 0.0263(3) 0.0198(3) -0.0018(2) -0.0155(3) -0.0017(3)
S4 0.0262(3) 0.0322(3) 0.0259(3) 0.0025(3) 0.0005(2) 0.0085(3)
S3 0.0266(3) 0.0274(3) 0.0180(3) 0.0030(2) -0.0020(2) 0.0033(2)
C2 0.0260(12) 0.0178(10) 0.0158(10) -0.0050(8) -0.0022(9) -0.0007(9)
C3 0.0315(13) 0.0224(11) 0.0170(11) -0.0049(9) -0.0040(9) 0.0014(10)
C4 0.0418(15) 0.0294(13) 0.0238(12) -0.0090(10) -0.0122(11) -0.0053(11)
C5 0.0490(17) 0.0270(13) 0.0294(14) -0.0065(11) -0.0101(12) -0.0111(12)
C6 0.0426(15) 0.0205(12) 0.0240(12) -0.0025(10) -0.0061(11) -0.0032(10)
C7 0.0260(12) 0.0216(11) 0.0156(10) -0.0050(9) -0.0029(9) 0.0027(9)
C8 0.0313(13) 0.0165(10) 0.0196(11) -0.0002(9) -0.0035(9) 0.0025(9)
C9 0.0266(12) 0.0263(12) 0.0196(11) -0.0042(9) -0.0083(9) 0.0007(10)
C10 0.0350(14) 0.0278(13) 0.0296(13) -0.0078(10) -0.0140(11) 0.0062(11)
C11 0.0338(14) 0.0399(15) 0.0333(14) -0.0020(12) -0.0152(12) 0.0049(12)
C12 0.0364(15) 0.0492(17) 0.0229(13) -0.0042(12) -0.0170(11) 0.0030(12)
C13 0.0323(13) 0.0203(11) 0.0250(12) -0.0030(9) 0.0013(10) 0.0018(10)
C14 0.0325(13) 0.0179(11) 0.0172(11) -0.0027(9) 0.0021(9) 0.0015(9)
C15 0.0407(15) 0.0176(11) 0.0189(11) -0.0046(9) 0.0014(10) 0.0029(10)
C16 0.0513(17) 0.0234(13) 0.0253(13) -0.0005(10) 0.0102(12) 0.0025(12)
C17 0.0409(16) 0.0352(15) 0.0330(15) -0.0005(12) 0.0153(12) 0.0000(12)
C18 0.0334(14) 0.0316(14) 0.0344(14) -0.0073(11) 0.0054(11) 0.0075(11)
C19 0.0475(16) 0.0197(11) 0.0152(11) 0.0001(9) -0.0065(10) -0.0026(11)
C20 0.0265(12) 0.0282(13) 0.0254(12) -0.0062(10) -0.0064(10) 0.0003(10)
C21 0.0391(15) 0.0371(14) 0.0220(12) -0.0088(11) -0.0074(11) -0.0015(12)
N1 0.0266(11) 0.0287(11) 0.0213(10) -0.0087(8) -0.0092(9) 0.0080(9)
N2 0.0309(12) 0.0299(11) 0.0284(11) -0.0141(9) -0.0133(9) 0.0075(9)
O2 0.0394(12) 0.0738(15) 0.0229(9) -0.0054(10) -0.0062(8) 0.0273(11)
O3 0.0756(15) 0.0297(10) 0.0492(13) -0.0086(9) -0.0343(12) -0.0020(10)
As 0.02379(12) 0.01908(12) 0.01428(11) -0.00399(8) -0.00333(9) 0.00048(9)
C30 0.0220(11) 0.0208(11) 0.0177(10) -0.0018(9) -0.0024(9) 0.0008(9)
C31 0.0302(13) 0.0271(12) 0.0193(11) -0.0025(9) -0.0063(10) 0.0034(10)
C32 0.0376(15) 0.0272(13) 0.0259(13) 0.0030(10) -0.0058(11) 0.0021(11)
C33 0.0295(13) 0.0228(12) 0.0344(14) 0.0022(11) 0.0035(11) -0.0013(10)
C34 0.0258(13) 0.0265(13) 0.0338(14) -0.0110(11) -0.0015(10) -0.0016(10)
C35 0.0257(12) 0.0253(12) 0.0198(11) -0.0037(9) -0.0052(9) 0.0014(9)
C36 0.0229(11) 0.0240(11) 0.0173(11) 0.0012(9) -0.0008(9) 0.0002(9)
C37 0.0289(13) 0.0263(12) 0.0298(13) -0.0036(10) -0.0061(10) -0.0020(10)
C38 0.0309(14) 0.0415(16) 0.0380(15) 0.0014(13) -0.0127(12) -0.0033(12)
C39 0.0249(13) 0.0416(16) 0.0433(16) 0.0117(13) -0.0042(12) 0.0059(12)
C40 0.0386(16) 0.0271(14) 0.0419(16) -0.0004(12) 0.0000(13) 0.0098(11)
C41 0.0338(14) 0.0272(13) 0.0299(13) -0.0059(11) -0.0050(11) 0.0025(11)
C42 0.0281(12) 0.0212(11) 0.0196(11) -0.0053(9) -0.0061(9) -0.0008(9)
C43 0.0325(14) 0.0238(12) 0.0267(12) -0.0048(10) -0.0062(10) 0.0010(10)
C44 0.0392(15) 0.0340(14) 0.0367(15) -0.0039(12) -0.0201(12) -0.0019(12)
C45 0.0551(19) 0.0391(16) 0.0318(14) -0.0105(12) -0.0209(13) -0.0042(13)
C46 0.0498(18) 0.0429(16) 0.0228(13) -0.0129(12) -0.0054(12) -0.0032(13)
C47 0.0302(13) 0.0358(14) 0.0219(12) -0.0082(10) -0.0027(10) -0.0020(11)
C48 0.0224(11) 0.0236(11) 0.0129(10) -0.0028(8) -0.0025(8) -0.0010(9)
C49 0.0296(13) 0.0236(12) 0.0205(11) -0.0049(9) -0.0056(10) 0.0032(10)
C50 0.0333(14) 0.0324(14) 0.0247(12) -0.0099(11) -0.0003(10) 0.0066(11)
C51 0.0368(15) 0.0395(15) 0.0167(11) -0.0025(11) 0.0025(10) 0.0025(12)
C52 0.0365(14) 0.0285(13) 0.0201(12) 0.0016(10) -0.0039(10) -0.0001(11)
C53 0.0296(13) 0.0244(12) 0.0174(11) -0.0037(9) -0.0040(9) 0.0032(10)
N70 0.0344(12) 0.0271(11) 0.0331(12) -0.0009(9) -0.0034(10) 0.0007(9)
O70 0.0468(12) 0.0328(11) 0.0416(12) -0.0071(9) 0.0038(9) -0.0024(9)
C70 0.0332(14) 0.0363(15) 0.0303(14) -0.0063(12) 0.0010(11) 0.0031(12)
C71 0.0461(18) 0.0481(18) 0.0369(16) 0.0039(14) -0.0132(13) -0.0047(14)
C72 0.0537(19) 0.0331(15) 0.0454(18) 0.0029(13) -0.0072(14) -0.0090(14)
N80 0.0341(13) 0.0449(14) 0.0353(13) 0.0010(11) -0.0107(10) 0.0009(11)
O80 0.0342(10) 0.0326(10) 0.0626(14) -0.0167(10) -0.0270(10) 0.0085(8)
C80 0.0379(15) 0.0329(14) 0.0390(15) -0.0083(12) -0.0129(12) 0.0005(12)
C81 0.084(3) 0.154(5) 0.038(2) 0.004(3) 0.002(2) 0.045(3)
C82 0.0413(17) 0.0444(17) 0.0529(19) 0.0012(14) -0.0279(15) 0.0022(13)

loop_
_atom_type_symbol
_atom_type_description
_atom_type_scat_dispersion_real
_atom_type_scat_dispersion_imag
_atom_type_scat_source
C C 0.0033 0.0016 'International Tables Vol C Tables 4.2.6.8 and 6.1.1.4'
H H 0.0000 0.0000 'International Tables Vol C Tables 4.2.6.8 and 6.1.1.4'
N N 0.0061 0.0033 'International Tables Vol C Tables 4.2.6.8 and 6.1.1.4'
O O 0.0106 0.0060 'International Tables Vol C Tables 4.2.6.8 and 6.1.1.4'
S S 0.1246 0.1234 'International Tables Vol C Tables 4.2.6.8 and 6.1.1.4'
Ti Ti 0.2776 0.4457 'International Tables Vol C Tables 4.2.6.8 and 6.1.1.4'
As As 0.0499 2.0058 'International Tables Vol C Tables 4.2.6.8 and 6.1.1.4'

loop_
_geom_angle_atom_site_label_1
_geom_angle_atom_site_label_2
_geom_angle_atom_site_label_3
_geom_angle
_geom_angle_site_symmetry_1
_geom_angle_site_symmetry_3
O99 Ti O99 74.48(7) . 2_655
O99 Ti S1 95.11(5) . .
O99 Ti S1 158.73(5) 2_655 .
O99 Ti S2 106.57(5) . .
O99 Ti S2 83.59(5) 2_655 .
S1 Ti S2 81.72(2) . .
O99 Ti S3 83.22(5) . .
O99 Ti S3 107.54(5) 2_655 .
S1 Ti S3 89.13(3) . .
S2 Ti S3 167.07(3) . .
O99 Ti S4 158.19(5) . .
O99 Ti S4 94.79(5) 2_655 .
S1 Ti S4 100.66(3) . .
S2 Ti S4 90.64(3) . .
S3 Ti S4 82.06(2) . .
O99 Ti Ti 37.30(4) . 2_655
O99 Ti Ti 37.18(4) 2_655 2_655
S1 Ti Ti 129.94(3) . 2_655
S2 Ti Ti 96.24(2) . 2_655
S3 Ti Ti 96.64(2) . 2_655
S4 Ti Ti 129.40(3) . 2_655
C99 O99 Ti 127.04(14) . .
C99 O99 Ti 126.51(14) . 2_655
Ti O99 Ti 105.52(7) . 2_655
C2 S2 Ti 108.91(8) . .
C2 S2 N1 66.55(8) . .
Ti S2 N1 156.81(4) . .
C3 S1 Ti 108.93(8) . .
C13 S4 Ti 108.48(9) . .
C14 S3 Ti 108.99(8) . .
C14 S3 N2 64.99(8) . .
Ti S3 N2 157.46(4) . .
C3 C2 C7 118.6(2) . .
C3 C2 S2 120.08(17) . .
C7 C2 S2 121.24(17) . .
C4 C3 C2 119.9(2) . .
C4 C3 S1 120.56(18) . .
C2 C3 S1 119.58(18) . .
C5 C4 C3 120.6(2) . .
C4 C5 C6 120.1(2) . .
C5 C6 C7 120.2(2) . .
C6 C7 C2 120.7(2) . .
C6 C7 C8 117.4(2) . .
C2 C7 C8 121.9(2) . .
O2 C8 N1 123.2(2) . .
O2 C8 C7 121.7(2) . .
N1 C8 C7 115.0(2) . .
C20 C9 C10 118.7(2) 2_655 .
C20 C9 N1 119.9(2) 2_655 .
C10 C9 N1 121.4(2) . .
C11 C10 C9 120.7(2) . .
C12 C11 C10 120.4(2) . .
C11 C12 C21 120.0(2) . 2_655
C18 C13 C14 119.5(2) . .
C18 C13 S4 120.0(2) . .
C14 C13 S4 120.51(18) . .
C15 C14 C13 119.2(2) . .
C15 C14 S3 120.90(19) . .
C13 C14 S3 119.78(17) . .
C16 C15 C14 120.6(2) . .
C16 C15 C19 118.3(2) . .
C14 C15 C19 121.1(2) . .
C17 C16 C15 119.9(2) . .
C16 C17 C18 120.3(2) . .
C17 C18 C13 120.4(3) . .
O3 C19 N2 122.9(2) . .
O3 C19 C15 122.8(2) . .
N2 C19 C15 114.3(2) . .
C21 C20 C9 119.7(2) . 2_655
C21 C20 N2 120.7(2) . .
C9 C20 N2 119.6(2) 2_655 .
C12 C21 C20 120.5(2) 2_655 .
H1N N1 C8 113(2) . .
H1N N1 C9 120(2) . .
C8 N1 C9 126.8(2) . .
H1N N1 S2 80(2) . .
C8 N1 S2 59.67(12) . .
C9 N1 S2 130.58(15) . .
H2N N2 C19 114.3(19) . .
H2N N2 C20 119.2(19) . .
C19 N2 C20 126.5(2) . .
H2N N2 S3 86.7(19) . .
C19 N2 S3 55.42(13) . .
C20 N2 S3 127.17(16) . .
C42 As C30 106.03(10) . .
C42 As C36 109.94(10) . .
C30 As C36 115.98(10) . .
C42 As C48 111.39(10) . .
C30 As C48 109.61(9) . .
C36 As C48 104.00(9) . .
C35 C30 C31 121.0(2) . .
C35 C30 As 120.37(17) . .
C31 C30 As 118.64(17) . .
C32 C31 C30 119.0(2) . .
C33 C32 C31 120.1(2) . .
C32 C33 C34 121.3(2) . .
C33 C34 C35 119.4(2) . .
C30 C35 C34 119.2(2) . .
C37 C36 C41 120.5(2) . .
C37 C36 As 119.13(18) . .
C41 C36 As 120.00(18) . .
C38 C37 C36 119.0(2) . .
C39 C38 C37 120.6(3) . .
C38 C39 C40 120.6(2) . .
C39 C40 C41 119.7(3) . .
C40 C41 C36 119.6(2) . .
C43 C42 C47 120.7(2) . .
C43 C42 As 119.53(17) . .
C47 C42 As 119.23(18) . .
C42 C43 C44 119.4(2) . .
C45 C44 C43 120.0(3) . .
C44 C45 C46 120.4(2) . .
C47 C46 C45 120.5(3) . .
C46 C47 C42 119.1(2) . .
C53 C48 C49 121.2(2) . .
C53 C48 As 116.44(16) . .
C49 C48 As 122.24(17) . .
C48 C49 C50 118.8(2) . .
C51 C50 C49 120.2(2) . .
C50 C51 C52 120.7(2) . .
C51 C52 C53 119.8(2) . .
C52 C53 C48 119.4(2) . .
C70 N70 C71 121.6(2) . .
C70 N70 C72 122.1(2) . .
C71 N70 C72 116.3(2) . .
O70 C70 N70 126.5(3) . .
C80 N80 C81 120.1(3) . .
C80 N80 C82 121.6(3) . .
C81 N80 C82 118.3(3) . .
O80 C80 N80 125.5(3) . .

loop_
_geom_bond_atom_site_label_1
_geom_bond_atom_site_label_2
_geom_bond_distance
_geom_bond_site_symmetry_2
Ti O99 2.0063(16) .
Ti O99 2.0120(15) 2_655
Ti S1 2.4036(7) .
Ti S2 2.4071(7) .
Ti S3 2.4073(7) .
Ti S4 2.4104(8) .
Ti Ti 3.1991(8) 2_655
O99 C99 1.437(3) .
O99 Ti 2.0120(15) 2_655
S2 C2 1.748(2) .
S2 N1 3.577(2) .
S1 C3 1.752(2) .
S4 C13 1.752(2) .
S3 C14 1.750(2) .
S3 N2 3.643(2) .
C2 C3 1.404(3) .
C2 C7 1.406(3) .
C3 C4 1.401(3) .
C4 C5 1.378(3) .
C5 C6 1.387(3) .
C6 C7 1.389(3) .
C7 C8 1.509(3) .
C8 O2 1.221(3) .
C8 N1 1.350(3) .
C9 C20 1.398(3) 2_655
C9 C10 1.399(3) .
C9 N1 1.419(3) .
C10 C11 1.379(3) .
C11 C12 1.377(4) .
C12 C21 1.378(4) 2_655
C13 C18 1.397(3) .
C13 C14 1.403(3) .
C14 C15 1.401(3) .
C15 C16 1.391(3) .
C15 C19 1.508(4) .
C16 C17 1.380(4) .
C17 C18 1.389(4) .
C19 O3 1.240(3) .
C19 N2 1.338(3) .
C20 C21 1.396(3) .
C20 C9 1.398(3) 2_655
C20 N2 1.410(3) .
C21 C12 1.378(4) 2_655
N1 H1N 0.74(3) .
N2 H2N 0.86(3) .
As C42 1.907(2) .
As C30 1.908(2) .
As C36 1.909(2) .
As C48 1.915(2) .
C30 C35 1.387(3) .
C30 C31 1.395(3) .
C31 C32 1.383(3) .
C32 C33 1.372(4) .
C33 C34 1.382(4) .
C34 C35 1.393(3) .
C36 C37 1.393(3) .
C36 C41 1.393(3) .
C37 C38 1.386(4) .
C38 C39 1.378(4) .
C39 C40 1.383(4) .
C40 C41 1.392(4) .
C42 C43 1.384(3) .
C42 C47 1.398(3) .
C43 C44 1.392(3) .
C44 C45 1.379(4) .
C45 C46 1.382(4) .
C46 C47 1.380(3) .
C48 C53 1.388(3) .
C48 C49 1.388(3) .
C49 C50 1.393(3) .
C50 C51 1.379(4) .
C51 C52 1.386(4) .
C52 C53 1.388(3) .
N70 C70 1.327(3) .
N70 C71 1.445(3) .
N70 C72 1.451(3) .
O70 C70 1.227(3) .
N80 C80 1.306(3) .
N80 C81 1.427(4) .
N80 C82 1.452(4) .
O80 C80 1.248(3) .
